data_7706466
loop_
_publ_author_name
'Fan, Jia-Hui'
'Qin, Yan'
'Azeem, Muhammad'
'Zhang, Zhuo-Zhen'
'Li, Zhi-Gang'
'Sun, Na'
'Yao, Zhao-Quan'
'Li, Wei'

_publ_section_title
;
 Temperature-responsive emission and elastic properties of a new 2D lead
 halide perovskite.
;
_journal_issue 7
_journal_name_full 'Dalton transactions (Cambridge, England : 2003)'
_journal_page_first 2648
_journal_page_last 2653
_journal_paper_doi 10.1039/d0dt04165c
_journal_volume 50
_journal_year 2021
_chemical_formula_moiety '0.25(I16 Pb4), 2(C9 H14 N O)'
_chemical_formula_sum 'C18 H28 I4 N2 O2 Pb'
_chemical_formula_weight 1019.21
_space_group_crystal_system triclinic
_space_group_IT_number 2
_space_group_name_Hall '-P 1'
_space_group_name_H-M_alt 'P -1'
_atom_sites_solution_hydrogens geom
_atom_sites_solution_primary dual
_audit_block_doi 10.5517/ccdc.csd.cc25hpq3
_audit_creation_date 2017-06-20
_audit_creation_method
;
Olex2 1.2
(compiled 2018.05.29 svn.r3508 for OlexSys, GUI svn.r5506)
;
_audit_update_record
;
2020-06-21 deposited with the CCDC.	2021-01-19 downloaded from the CCDC.
;
_cell_angle_alpha 80.4430(10)
_cell_angle_beta 81.1380(10)
_cell_angle_gamma 89.9950(10)
_cell_formula_units_Z 4
_cell_length_a 12.2659(2)
_cell_length_b 12.3518(2)
_cell_length_c 18.4045(2)
_cell_measurement_reflns_used 29294
_cell_measurement_temperature 223.00(10)
_cell_measurement_theta_max 73.7090
_cell_measurement_theta_min 4.8720
_cell_volume 2715.94(7)
_computing_cell_refinement 'CrysAlisPro 1.171.39.28b (Rigaku OD, 2015)'
_computing_data_collection 'CrysAlisPro 1.171.39.28b (Rigaku OD, 2015)'
_computing_data_reduction 'CrysAlisPro 1.171.39.28b (Rigaku OD, 2015)'
_computing_molecular_graphics 'Olex2 (Dolomanov et al., 2009)'
_computing_publication_material 'Olex2 (Dolomanov et al., 2009)'
_computing_structure_refinement 'ShelXL (Sheldrick, 2015)'
_computing_structure_solution 'ShelXT (Sheldrick, 2015)'
_diffrn_ambient_environment N~2~
_diffrn_ambient_temperature 223.00(10)
_diffrn_detector 'CCD plate'
_diffrn_measured_fraction_theta_full 0.994
_diffrn_measured_fraction_theta_max 0.956
_diffrn_measurement_details
;
List of Runs (angles in degrees, time in seconds):

  # Type    Start    End  Width  t~exp~   \w     \q     \k     \f   Frames
#--------------------------------------------------------------------------
  1  \w     57.00  87.00   0.50    1.00    --    0.00  38.00  90.00   60
  2  \w    -10.00  17.00   0.50    1.00    --    0.00  38.00  90.00   54
  3  \w    -16.00  79.00   0.50    1.00    --    0.00  38.00  30.00  190
  4  \w    -16.00  14.00   0.50    1.00    --    0.00 -38.00 150.00   60
  5  \w    -85.00 -60.00   0.50    1.00    --    0.00 -57.00   0.00   50
  6  \w     27.00  76.00   0.50    1.00    --    0.00  57.00-120.00   98
  7  \w    -42.00  -3.00   0.50    1.00    --    0.00 -57.00   0.00   78
  8  \w    -19.00   8.00   0.50    1.00    --    0.00  57.00 -60.00   54
  9  \w     36.00  89.00   0.50    1.00    --    0.00  38.00-180.00  106
 10  \w    -58.00 -20.00   0.50    1.00    --    0.00 -38.00 150.00   76
 11  \w    -28.00  31.00   0.50    1.00    --    0.00 -82.00  30.00  118
 12  \w    -16.00  25.00   0.50    1.00    --    0.00  38.00-180.00   82
 13  \w    -20.00  11.00   0.50    1.00    --    0.00  57.00-120.00   62
 14  \w     23.00  76.00   0.50    1.00    --    0.00  57.00 -60.00  106
 15  \w    -88.00 -61.00   0.50    1.00    --    0.00 -38.00 150.00   54
 16  \w     66.00 118.00   0.50    2.50    --   94.60  74.00  43.47  104
 17  \w    159.00 184.00   0.50    2.50    --   94.60  65.00 -88.11   50
 18  \w    101.00 184.00   0.50    2.50    --   94.60  74.00-128.40  166
 19  \w     71.00  97.00   0.50    2.50    --   94.60  65.00 -88.11   52
 20  \w     69.00 123.00   0.50    2.50    --   94.60  67.00-135.23  108
 21  \w     66.00  91.00   0.50    2.50    --   94.60  74.00-128.40   50
 22  \w     69.00 184.00   0.50    2.50    --   94.60  66.00-173.86  230
 23  \w    121.00 154.00   0.50    2.50    --   94.60  72.00  28.67   66
 24  \w     70.00 105.00   0.50    2.50    --   94.60  65.00 164.58   70
 25  \w     66.00  92.00   0.50    2.50    --   94.60  74.00-116.37   52
 26  \w      6.00 126.00   0.50    2.50    --   94.60 -82.00 -90.00  240
 27  \w      5.00 126.00   0.50    2.50    --   94.60 -82.00  90.00  242
 28  \w    120.00 145.00   0.50    2.50    --   94.60  61.00-150.00   50
 29  \w     67.00 118.00   0.50    2.50    --   94.60  72.00  28.67  102
 30  \w     42.00  70.00   0.50    2.50    --   94.60 -82.00   0.00   56
 31  \w     67.00  92.00   0.50    2.50    --   94.60  71.00-152.42   50
 32  \w     68.00 103.00   0.50    2.50    --   94.60  69.00 -28.75   70
 33  \w     69.00  95.00   0.50    2.50    --   94.60  69.00 120.64   52
 34  \w    148.00 174.00   0.50    2.50    --   94.60  69.00 -11.87   52
 35  \w     67.00  93.00   0.50    2.50    --   94.60  71.00  91.36   52
 36  \w    126.00 179.00   0.50    2.50    --   94.60  70.00 134.34  106
 37  \w      6.00 123.00   0.50    2.50    --   94.60 -77.00 120.00  234
 38  \w     75.00 110.00   0.50    2.50    --   94.60  45.00  90.00   70
 39  \w     71.00  96.00   0.50    2.50    --   94.60  61.00  90.00   50
 40  \w     71.00  97.00   0.50    2.50    --   94.60  61.00  30.00   52
 41  \w     67.00  94.00   0.50    2.50    --   94.60  71.00 -86.34   54
 42  \w     71.00 151.00   0.50    2.50    --   94.60  61.00 -60.00  160
 43  \w     68.00 115.00   0.50    2.50    --   94.60  69.00 -11.87   94
 44  \w      7.00 125.00   0.50    2.50    --   94.60 -82.00 -60.00  236
 45  \w     72.00 124.00   0.50    2.50    --   94.60  61.00 -90.00  104
 46  \w     71.00  97.00   0.50    2.50    --   94.60  61.00 -30.00   52
 47  \w     71.00 180.00   0.50    2.50    --   94.60  61.00 120.00  218
 48  \w     68.00 182.00   0.50    2.50    --   94.60  69.00   6.47  228
 49  \w     72.00  98.00   0.50    2.50    --   94.60  57.00  18.91   52
 50  \w     71.00  97.00   0.50    2.50    --   94.60  61.00-120.00   52
 51  \w     76.00 102.00   0.50    2.50    --   94.60  55.00-153.36   52
 52  \w     69.00  95.00   0.50    2.50    --   94.60  67.00  47.74   52
 53  \w      7.00 111.00   0.50    2.50    --   94.60 -82.00-180.00  208
 54  \w     88.00 113.00   0.50    2.50    --   94.60 -82.00   0.00   50
 55  \w     71.00 142.00   0.50    2.50    --   94.60  61.00-180.00  142
 56  \w     71.00  97.00   0.50    2.50    --   94.60  61.00-150.00   52
 57  \w    158.00 184.00   0.50    2.50    --   94.60  74.00  43.47   52
 58  \w     69.00  96.00   0.50    2.50    --   94.60  68.00 151.07   54
 59  \w     68.00 105.00   0.50    2.50    --   94.60  70.00 134.34   74
 60  \w     71.00 175.00   0.50    2.50    --   94.60  59.00 -40.88  208
 61  \w     74.00 183.00   0.50    2.50    --   94.60  50.00  97.60  218
;
_diffrn_measurement_device 'four-circle diffractometer'
_diffrn_measurement_device_type 'XtaLAB AFC12 (RINC): Kappa single'
_diffrn_measurement_method '\w scans'
_diffrn_orient_matrix_type 'CrysAlisPro convention (1999,Acta A55,543-557)'
_diffrn_orient_matrix_UB_11 0.0641906000
_diffrn_orient_matrix_UB_12 0.0809366000
_diffrn_orient_matrix_UB_13 0.0340853000
_diffrn_orient_matrix_UB_21 0.0328697000
_diffrn_orient_matrix_UB_22 0.0699627000
_diffrn_orient_matrix_UB_23 -0.0778609000
_diffrn_orient_matrix_UB_31 -0.1047243000
_diffrn_orient_matrix_UB_32 0.0675501000
_diffrn_orient_matrix_UB_33 0.0127473000
_diffrn_radiation_monochromator graphite
_diffrn_radiation_probe x-ray
_diffrn_radiation_type CuK\a
_diffrn_radiation_wavelength 1.54184
_diffrn_reflns_av_R_equivalents 0.0880
_diffrn_reflns_av_unetI/netI 0.0451
_diffrn_reflns_Laue_measured_fraction_full 0.994
_diffrn_reflns_Laue_measured_fraction_max 0.956
_diffrn_reflns_limit_h_max 15
_diffrn_reflns_limit_h_min -15
_diffrn_reflns_limit_k_max 14
_diffrn_reflns_limit_k_min -15
_diffrn_reflns_limit_l_max 22
_diffrn_reflns_limit_l_min -22
_diffrn_reflns_number 52802
_diffrn_reflns_point_group_measured_fraction_full 0.994
_diffrn_reflns_point_group_measured_fraction_max 0.956
_diffrn_reflns_theta_full 67.684
_diffrn_reflns_theta_max 75.075
_diffrn_reflns_theta_min 2.465
_diffrn_source 'fine-focus sealed X-ray tube'
_diffrn_source_type 'Enhance (Cu) X-ray Source'
_exptl_absorpt_coefficient_mu 47.894
_exptl_absorpt_correction_T_max 1.00000
_exptl_absorpt_correction_T_min 0.08225
_exptl_absorpt_correction_type multi-scan
_exptl_absorpt_process_details
;
CrysAlisPro 1.171.39.28b (Rigaku Oxford Diffraction, 2015)
Empirical absorption correction using spherical harmonics,
 implemented in SCALE3 ABSPACK scaling algorithm.
;
_exptl_crystal_colour yellow
_exptl_crystal_colour_primary yellow
_exptl_crystal_density_diffrn 2.493
_exptl_crystal_description plate
_exptl_crystal_F_000 1840
_refine_diff_density_max 5.595
_refine_diff_density_min -2.818
_refine_diff_density_rms 0.349
_refine_ls_extinction_method none
_refine_ls_goodness_of_fit_ref 1.039
_refine_ls_hydrogen_treatment constr
_refine_ls_matrix_type full
_refine_ls_number_parameters 495
_refine_ls_number_reflns 10732
_refine_ls_number_restraints 8
_refine_ls_restrained_S_all 1.039
_refine_ls_R_factor_all 0.0679
_refine_ls_R_factor_gt 0.0610
_refine_ls_shift/su_max 0.001
_refine_ls_shift/su_mean 0.000
_refine_ls_structure_factor_coef Fsqd
_refine_ls_weighting_details 'w=1/[\s^2^(Fo^2^)+(0.1395P)^2^] where P=(Fo^2^+2Fc^2^)/3'
_refine_ls_weighting_scheme calc
_refine_ls_wR_factor_gt 0.1746
_refine_ls_wR_factor_ref 0.1822
_reflns_Friedel_coverage 0.000
_reflns_number_gt 8731
_reflns_number_total 10732
_reflns_threshold_expression 'I > 2\s(I)'
_cod_data_source_file d0dt04165c2.cif
_cod_data_source_block 20190620_4meopeai_223k
_cod_depositor_comments 'Adding full bibliography for 7706466.cif.'
_cod_database_code 7706466
_shelx_shelxl_version_number 2014/7
_chemical_oxdiff_formula 'C11 H10 N O'
_shelx_space_group_comment
;
The symmetry employed for this shelxl refinement is uniquely defined
by the following loop, which should always be used as a source of
symmetry information in preference to the above space-group names.
They are only intended as comments.
;
_reflns_odcompleteness_completeness 99.39
_reflns_odcompleteness_iscentric 1
_reflns_odcompleteness_theta 66.97
_olex2_refinement_description
;
1. Fixed Uiso
 At 1.2 times of:
  All C(H) groups, All C(H,H) groups, All N(H,H,H) groups
 At 1.5 times of:
  All C(H,H,H) groups
2. Restrained distances
 H18-H5AB
 2.45 with sigma of 0.01
 H0AA-H2AA
 2.45 with sigma of 0.01
 H16A-H1AA
 2.45 with sigma of 0.01
 H16B-H1AA
 2.5 with sigma of 0.02
 H2AC-H0AA
 2.5 with sigma of 0.02
3. Rigid bond restraints
 O1AA, C15
 with sigma for 1-2 distances of 0.001 and sigma for 1-3 distances of 0.001
 C0AA, C15
 with sigma for 1-2 distances of 0.001 and sigma for 1-3 distances of 0.001
 C00W, C19
 with sigma for 1-2 distances of 0.001 and sigma for 1-3 distances of 0.001
4.a Secondary CH2 refined with riding coordinates:
 C00F(H00D,H00E), C00G(H00Z,HA), C00H(H00N,H00O), C00I(H00I,H00J), C00U(H00U,
 H00V), C00Z(H7AA,HB), C10(H10A,H10B), C11(H11A,H11B)
4.b Aromatic/amide H refined with riding coordinates:
 C00K(H00P), C00M(H00R), C00N(H00), C00O(H00S), C00Q(H00Q), C00T(H00T),
 C00W(H1AA), C00X(H00X), C00Y(H6AA), C18(H18), C0AA(H0AA), C20(H20), C3AA(H3AA),
  C4AA(H4AA), C24(H24), C6AA(H6AB)
4.c Idealised Me refined as rotating group:
 N00B(H00A,H00B,H00C), N00C(H00F,H00G,H00H), N00D(H00K,H00L,H00M), N00E(H00W,
 H00Y,H), C17(H17A,H17B,H17C), C2AA(H2AA,H2AB,H2AC), C16(H16A,H16B,H16C),
 C5AA(H5AA,H5AB,H5AC)
;
_olex2_submission_special_instructions 'No special instructions were received'
_oxdiff_exptl_absorpt_empirical_details
;
Empirical correction (ABSPACK) includes:
- Absorption correction using spherical harmonics
- Frame scaling
;
_oxdiff_exptl_absorpt_empirical_full_max 7.625
_oxdiff_exptl_absorpt_empirical_full_min 0.382

loop_
_space_group_symop_operation_xyz
'x, y, z'
'-x, -y, -z'

loop_
_atom_site_label
_atom_site_type_symbol
_atom_site_fract_x
_atom_site_fract_y
_atom_site_fract_z
_atom_site_U_iso_or_equiv
_atom_site_adp_type
_atom_site_occupancy
_atom_site_site_symmetry_order
_atom_site_calc_flag
_atom_site_refinement_flags_posn
_atom_site_refinement_flags_adp
_atom_site_refinement_flags_occupancy
_atom_site_disorder_assembly
_atom_site_disorder_group
Pb01 Pb 0.75347(2) 0.25708(2) 0.48928(2) 0.03351(13) Uani 1 1 d . . . . .
Pb02 Pb 0.25340(2) 0.24942(2) 0.48843(2) 0.03350(13) Uani 1 1 d . . . . .
I003 I 0.81230(5) 0.50365(4) 0.49884(3) 0.04130(16) Uani 1 1 d . . . . .
I004 I 0.50023(4) 0.31198(4) 0.49997(3) 0.04060(16) Uani 1 1 d . . . . .
I005 I -0.00005(4) 0.18834(4) 0.50148(3) 0.04045(16) Uani 1 1 d . . . . .
I006 I 0.20462(5) 0.19464(4) 0.67796(3) 0.04135(16) Uani 1 1 d . . . . .
I007 I 0.31044(5) -0.00287(4) 0.49809(3) 0.04061(16) Uani 1 1 d . . . . .
I008 I 0.70308(5) 0.21831(5) 0.67890(3) 0.04275(16) Uani 1 1 d . . . . .
I009 I 0.29844(5) 0.30285(5) 0.31699(3) 0.04499(17) Uani 1 1 d . . . . .
I00A I 0.80020(5) 0.28906(5) 0.31799(3) 0.04533(17) Uani 1 1 d . . . . .
N00B N 0.4557(7) 0.5334(6) 0.3517(4) 0.0479(18) Uani 1 1 d . . . . .
H00A H 0.4260 0.4861 0.3283 0.057 Uiso 1 1 calc GR . . . .
H00B H 0.4213 0.5969 0.3454 0.057 Uiso 1 1 calc GR . . . .
H00C H 0.4487 0.5063 0.4002 0.057 Uiso 1 1 calc GR . . . .
N00C N 0.0452(7) -0.0403(6) 0.6462(4) 0.0474(18) Uani 1 1 d . . . . .
H00F H 0.0527 -0.0378 0.5971 0.057 Uiso 1 1 calc GR . . . .
H00G H 0.0775 -0.0997 0.6667 0.057 Uiso 1 1 calc GR . . . .
H00H H 0.0768 0.0195 0.6558 0.057 Uiso 1 1 calc GR . . . .
N00D N 0.4690(6) 0.0524(5) 0.6474(4) 0.0453(16) Uani 1 1 d . . . . .
H00K H 0.4999 0.0615 0.5997 0.054 Uiso 1 1 calc GR . . . .
H00L H 0.5120 0.0839 0.6732 0.054 Uiso 1 1 calc GR . . . .
H00M H 0.4032 0.0832 0.6512 0.054 Uiso 1 1 calc GR . . . .
N00E N -0.0314(6) 0.3742(5) 0.6497(4) 0.0477(17) Uani 1 1 d . . . . .
H00W H -0.0058 0.3896 0.6011 0.057 Uiso 1 1 calc GR . . . .
H00Y H -0.0971 0.3402 0.6567 0.057 Uiso 1 1 calc GR . . . .
H H 0.0153 0.3307 0.6726 0.057 Uiso 1 1 calc GR . . . .
C00F C 0.5749(9) 0.5516(9) 0.3205(6) 0.056(3) Uani 1 1 d . . . . .
H00D H 0.6109 0.4814 0.3231 0.067 Uiso 1 1 calc R . . . .
H00E H 0.6094 0.5956 0.3501 0.067 Uiso 1 1 calc R . . . .
C00G C -0.0424(10) 0.4778(7) 0.6811(6) 0.054(3) Uani 1 1 d . . . . .
H00Z H -0.0840 0.5297 0.6514 0.065 Uiso 1 1 calc R . . . .
HA H 0.0302 0.5101 0.6794 0.065 Uiso 1 1 calc R . . . .
C00H C 0.4556(10) -0.0675(8) 0.6781(6) 0.056(3) Uani 1 1 d . . . . .
H00N H 0.5274 -0.1008 0.6755 0.068 Uiso 1 1 calc R . . . .
H00O H 0.4121 -0.1029 0.6485 0.068 Uiso 1 1 calc R . . . .
C00I C -0.0732(9) -0.0448(9) 0.6777(6) 0.060(3) Uani 1 1 d . . . . .
H00I H -0.1044 -0.1166 0.6766 0.071 Uiso 1 1 calc R . . . .
H00J H -0.1118 0.0097 0.6475 0.071 Uiso 1 1 calc R . . . .
O00J O 0.6658(7) 0.0855(8) 0.9428(5) 0.084(3) Uani 1 1 d . . . . .
C00K C 0.6253(8) -0.0433(9) 0.8709(6) 0.063(3) Uani 1 1 d . . . . .
H00P H 0.6909 -0.0765 0.8804 0.075 Uiso 1 1 calc R . . . .
O00L O 0.4317(14) 0.3329(8) 0.0509(8) 0.146(5) Uani 1 1 d . . . . .
C00M C 0.5618(10) -0.0860(9) 0.8260(6) 0.055(3) Uani 1 1 d . . . . .
H00R H 0.5844 -0.1484 0.8062 0.066 Uiso 1 1 calc R . . . .
C00N C 0.0599(11) 0.4095(11) 0.8300(7) 0.070(3) Uani 1 1 d . . . . .
H00 H 0.0880 0.4799 0.8101 0.084 Uiso 1 1 calc R . . . .
C00O C 0.4312(9) 0.0541(8) 0.8424(6) 0.063(3) Uani 1 1 d . . . . .
H00S H 0.3656 0.0875 0.8333 0.076 Uiso 1 1 calc R . . . .
C00P C -0.0400(9) 0.3784(8) 0.8132(5) 0.054(2) Uani 1 1 d . . . . .
C00Q C 0.0616(12) -0.0801(13) 0.8311(7) 0.078(4) Uani 1 1 d . . . . .
H00Q H 0.0926 -0.0098 0.8157 0.094 Uiso 1 1 calc R . . . .
C00R C 0.4638(8) -0.0363(8) 0.8098(5) 0.052(2) Uani 1 1 d . . . . .
C00S C -0.0358(9) -0.1062(8) 0.8084(5) 0.057(3) Uani 1 1 d . . . . .
C00T C 0.4473(13) 0.5692(12) 0.1627(7) 0.082(4) Uani 1 1 d . . . . .
H00T H 0.4091 0.6310 0.1737 0.099 Uiso 1 1 calc R . . . .
C00U C 0.3980(9) -0.0843(8) 0.7591(6) 0.057(3) Uani 1 1 d . . . . .
H00U H 0.3265 -0.0503 0.7610 0.069 Uiso 1 1 calc R . . . .
H00V H 0.3857 -0.1623 0.7772 0.069 Uiso 1 1 calc R . . . .
C00V C 0.5410(10) 0.5432(8) 0.1899(6) 0.060(3) Uani 1 1 d . . . . .
C00W C -0.0268(17) 0.1992(14) 0.8874(10) 0.164(10) Uani 1 1 d . U . . .
H1AA H -0.0552 0.1290 0.9077 0.197 Uiso 1 1 calc DR . . . .
C00X C 0.4945(9) 0.0963(8) 0.8884(6) 0.063(3) Uani 1 1 d . . . . .
H00X H 0.4712 0.1567 0.9102 0.076 Uiso 1 1 calc R . . . .
C00Y C -0.0789(12) 0.2746(9) 0.8416(7) 0.085(4) Uani 1 1 d . . . . .
H6AA H -0.1454 0.2531 0.8292 0.101 Uiso 1 1 calc R . . . .
C00Z C -0.1015(9) 0.4548(9) 0.7618(6) 0.061(3) Uani 1 1 d . . . . .
H7AA H -0.1115 0.5238 0.7803 0.073 Uiso 1 1 calc R . . . .
HB H -0.1740 0.4229 0.7628 0.073 Uiso 1 1 calc R . . . .
C010 C 0.5930(9) 0.0466(9) 0.9012(6) 0.059(2) Uani 1 1 d . . . . .
C10 C 0.5901(9) 0.6098(9) 0.2395(6) 0.061(3) Uani 1 1 d . . . . .
H10A H 0.5552 0.6805 0.2372 0.074 Uiso 1 1 calc R . . . .
H10B H 0.6683 0.6228 0.2212 0.074 Uiso 1 1 calc R . . . .
C11 C -0.0892(9) -0.0232(9) 0.7576(6) 0.068(3) Uani 1 1 d . . . . .
H11A H -0.0587 0.0491 0.7580 0.081 Uiso 1 1 calc R . . . .
H11B H -0.1676 -0.0232 0.7762 0.081 Uiso 1 1 calc R . . . .
C14 C 0.4787(14) 0.4109(10) 0.1021(7) 0.085(4) Uani 1 1 d . . . . .
C18 C 0.4043(10) 0.4974(11) 0.1139(6) 0.088(4) Uani 1 1 d . . . . .
H18 H 0.3388 0.5080 0.0944 0.106 Uiso 1 1 calc DR . . . .
O13 O 0.1671(11) 0.1905(11) 0.9439(8) 0.137(5) Uani 1 1 d . . . . .
C0AA C -0.0291(18) -0.2891(13) 0.8779(10) 0.153(8) Uani 1 1 d . U . . .
H0AA H -0.0591 -0.3597 0.8940 0.183 Uiso 1 1 calc DR . . . .
C20 C -0.0781(11) -0.2098(9) 0.8318(8) 0.088(4) Uani 1 1 d . . . . .
H20 H -0.1432 -0.2286 0.8162 0.105 Uiso 1 1 calc R . . . .
O1AA O 0.1546(11) -0.3171(15) 0.9474(9) 0.148(5) Uani 1 1 d . U . . .
C17 C 0.6301(13) 0.1699(9) 0.9813(7) 0.078(4) Uani 1 1 d . . . . .
H17A H 0.6386 0.2386 0.9475 0.116 Uiso 1 1 calc GR . . . .
H17B H 0.6732 0.1722 1.0203 0.116 Uiso 1 1 calc GR . . . .
H17C H 0.5537 0.1572 1.0025 0.116 Uiso 1 1 calc GR . . . .
C19 C 0.074(2) 0.2401(18) 0.9000(10) 0.155(9) Uani 1 1 d . U . . .
C2AA C 0.1116(16) -0.4056(11) 0.9747(10) 0.217(17) Uani 1 1 d . . . . .
H2AA H 0.0393 -0.3954 1.0008 0.326 Uiso 1 1 calc DGR . . . .
H2AB H 0.1557 -0.4440 1.0091 0.326 Uiso 1 1 calc GR . . . .
H2AC H 0.1057 -0.4477 0.9360 0.326 Uiso 1 1 calc DGR . . . .
C15 C 0.069(2) -0.2549(19) 0.8985(10) 0.161(10) Uani 1 1 d . U . . .
C16 C 0.1280(16) 0.0964(11) 0.9775(9) 0.168(11) Uani 1 1 d . . . . .
H16A H 0.1168 0.0513 0.9414 0.253 Uiso 1 1 calc DGR . . . .
H16B H 0.0589 0.1053 1.0081 0.253 Uiso 1 1 calc DGR . . . .
H16C H 0.1790 0.0620 1.0083 0.253 Uiso 1 1 calc GR . . . .
C3AA C 0.5949(12) 0.4517(10) 0.1700(7) 0.086(4) Uani 1 1 d . . . . .
H3AA H 0.6601 0.4360 0.1892 0.103 Uiso 1 1 calc R . . . .
C4AA C 0.5663(14) 0.3824(12) 0.1266(9) 0.100(5) Uani 1 1 d . . . . .
H4AA H 0.6061 0.3213 0.1161 0.120 Uiso 1 1 calc R . . . .
C5AA C 0.3434(15) 0.3587(17) 0.0298(11) 0.165(12) Uani 1 1 d . . . . .
H5AA H 0.3396 0.4373 0.0196 0.248 Uiso 1 1 calc GR . . . .
H5AB H 0.2835 0.3296 0.0682 0.248 Uiso 1 1 calc DGR . . . .
H5AC H 0.3380 0.3294 -0.0147 0.248 Uiso 1 1 calc GR . . . .
C24 C 0.1144(14) -0.1577(17) 0.8768(8) 0.132(8) Uani 1 1 d . . . . .
H24 H 0.1806 -0.1402 0.8913 0.158 Uiso 1 1 calc R . . . .
C6AA C 0.1194(13) 0.3414(18) 0.8744(8) 0.130(8) Uani 1 1 d . . . . .
H6AB H 0.1862 0.3632 0.8861 0.156 Uiso 1 1 calc R . . . .

loop_
_atom_site_aniso_label
_atom_site_aniso_U_11
_atom_site_aniso_U_22
_atom_site_aniso_U_33
_atom_site_aniso_U_23
_atom_site_aniso_U_13
_atom_site_aniso_U_12
Pb01 0.0313(2) 0.02507(19) 0.0448(2) -0.00563(14) -0.00830(15) 0.00034(14)
Pb02 0.0312(2) 0.02427(19) 0.0448(2) -0.00333(13) -0.00798(14) -0.00003(14)
I003 0.0480(3) 0.0216(2) 0.0535(3) -0.0056(2) -0.0061(2) -0.0003(2)
I004 0.0291(3) 0.0398(3) 0.0524(3) -0.0018(2) -0.0113(2) -0.0001(2)
I005 0.0291(3) 0.0412(3) 0.0533(3) -0.0097(2) -0.0117(2) 0.0013(2)
I006 0.0421(3) 0.0382(3) 0.0443(3) -0.0064(2) -0.0091(2) 0.0016(2)
I007 0.0465(3) 0.0217(3) 0.0529(3) -0.0066(2) -0.0051(2) 0.0001(2)
I008 0.0432(3) 0.0386(3) 0.0450(3) -0.0007(2) -0.0092(2) -0.0011(2)
I009 0.0559(4) 0.0394(3) 0.0393(3) -0.0048(2) -0.0080(3) -0.0016(3)
I00A 0.0562(4) 0.0389(3) 0.0396(3) -0.0020(2) -0.0085(3) 0.0027(3)
N00B 0.061(5) 0.035(4) 0.044(4) 0.002(3) -0.004(4) -0.010(3)
N00C 0.058(5) 0.035(4) 0.047(4) -0.005(3) -0.005(4) -0.001(3)
N00D 0.052(4) 0.041(4) 0.040(4) 0.002(3) -0.008(3) -0.003(3)
N00E 0.053(5) 0.047(4) 0.045(4) -0.010(3) -0.012(3) 0.006(3)
C00F 0.052(6) 0.063(6) 0.054(6) -0.020(5) -0.003(5) 0.004(5)
C00G 0.083(7) 0.034(4) 0.050(6) -0.008(4) -0.020(5) -0.003(5)
C00H 0.074(7) 0.051(5) 0.042(5) 0.004(4) -0.017(5) -0.003(5)
C00I 0.049(6) 0.070(7) 0.049(6) 0.016(5) -0.005(5) 0.001(5)
O00J 0.078(6) 0.112(7) 0.073(6) -0.026(5) -0.030(5) 0.000(5)
C00K 0.049(6) 0.089(8) 0.045(5) 0.007(5) -0.009(4) 0.008(5)
O00L 0.247(16) 0.059(6) 0.127(11) -0.016(6) -0.011(11) 0.000(8)
C00M 0.066(7) 0.048(5) 0.049(6) -0.007(4) 0.000(5) 0.004(5)
C00N 0.079(9) 0.084(8) 0.048(6) -0.021(6) -0.003(6) 0.020(7)
C00O 0.064(7) 0.066(6) 0.056(6) -0.003(5) -0.008(5) 0.008(5)
C00P 0.068(7) 0.055(5) 0.042(5) -0.015(4) -0.013(5) 0.013(5)
C00Q 0.076(9) 0.115(11) 0.045(6) -0.026(7) -0.001(6) 0.013(8)
C00R 0.063(6) 0.051(5) 0.041(5) 0.002(4) -0.011(4) -0.007(5)
C00S 0.073(7) 0.051(5) 0.039(5) 0.005(4) 0.005(5) 0.013(5)
C00T 0.094(11) 0.090(9) 0.053(7) 0.018(7) -0.010(7) -0.022(8)
C00U 0.060(6) 0.056(6) 0.053(6) 0.002(5) -0.010(5) -0.020(5)
C00V 0.077(8) 0.051(5) 0.046(5) -0.004(4) 0.010(5) -0.009(5)
C00W 0.29(2) 0.058(8) 0.096(14) 0.010(9) 0.091(16) 0.021(14)
C00X 0.077(7) 0.052(5) 0.065(7) -0.012(5) -0.020(6) 0.004(5)
C00Y 0.118(11) 0.060(7) 0.066(8) -0.010(6) 0.014(7) -0.003(7)
C00Z 0.064(7) 0.068(6) 0.059(6) -0.023(5) -0.019(5) 0.023(5)
C010 0.058(6) 0.068(6) 0.051(6) -0.006(5) -0.014(5) -0.001(5)
C10 0.057(6) 0.074(7) 0.054(6) -0.008(5) -0.014(5) -0.017(5)
C11 0.054(6) 0.080(7) 0.058(6) 0.004(6) 0.008(5) 0.013(5)
C14 0.143(13) 0.055(6) 0.057(7) -0.006(5) -0.020(8) -0.005(7)
C18 0.077(8) 0.121(11) 0.051(7) 0.042(7) -0.021(6) -0.030(7)
O13 0.145(11) 0.127(10) 0.139(12) -0.004(9) -0.045(10) 0.035(8)
C0AA 0.28(2) 0.056(8) 0.084(13) 0.009(8) 0.072(13) 0.042(13)
C20 0.109(10) 0.063(7) 0.078(9) -0.006(6) 0.023(8) -0.006(7)
O1AA 0.098(9) 0.241(16) 0.132(12) -0.080(11) -0.044(8) 0.026(9)
C17 0.117(11) 0.061(7) 0.056(7) -0.003(6) -0.023(7) -0.013(7)
C19 0.26(2) 0.137(19) 0.048(8) 0.008(11) 0.012(14) 0.123(16)
C2AA 0.36(4) 0.059(8) 0.17(2) -0.052(11) 0.17(2) -0.064(14)
C15 0.256(19) 0.16(2) 0.043(8) 0.001(10) 0.021(11) 0.137(16)
C16 0.33(3) 0.050(7) 0.090(11) -0.017(7) 0.091(15) -0.019(12)
C3AA 0.128(11) 0.073(7) 0.053(7) -0.009(6) -0.008(7) -0.015(7)
C4AA 0.141(14) 0.082(9) 0.082(10) -0.016(8) -0.032(10) 0.019(9)
C5AA 0.099(13) 0.20(2) 0.150(19) 0.129(17) -0.057(13) -0.045(13)
C24 0.136(15) 0.22(2) 0.060(9) -0.052(12) -0.052(10) 0.110(15)
C6AA 0.111(13) 0.24(2) 0.069(10) -0.075(13) -0.053(9) 0.092(14)

loop_
_atom_type_symbol
_atom_type_description
_atom_type_scat_dispersion_real
_atom_type_scat_dispersion_imag
_atom_type_scat_source
C C 0.0181 0.0091 'International Tables Vol C Tables 4.2.6.8 and 6.1.1.4'
H H 0.0000 0.0000 'International Tables Vol C Tables 4.2.6.8 and 6.1.1.4'
I I -0.3257 6.8362 'International Tables Vol C Tables 4.2.6.8 and 6.1.1.4'
N N 0.0311 0.0180 'International Tables Vol C Tables 4.2.6.8 and 6.1.1.4'
O O 0.0492 0.0322 'International Tables Vol C Tables 4.2.6.8 and 6.1.1.4'
Pb Pb -4.0753 8.5060 'International Tables Vol C Tables 4.2.6.8 and 6.1.1.4'

loop_
_geom_angle_atom_site_label_1
_geom_angle_atom_site_label_2
_geom_angle_atom_site_label_3
_geom_angle
_geom_angle_site_symmetry_1
_geom_angle_site_symmetry_3
_geom_angle_publ_flag
I003 Pb01 I005 90.963(15) . 1_655 ?
I003 Pb01 I007 172.845(19) . 2_656 ?
I003 Pb01 I008 85.581(16) . . ?
I004 Pb01 I003 90.489(15) . . ?
I004 Pb01 I005 172.347(19) . 1_655 ?
I004 Pb01 I007 89.200(15) . 2_656 ?
I004 Pb01 I008 84.827(16) . . ?
I005 Pb01 I007 88.424(15) 1_655 2_656 ?
I005 Pb01 I008 87.793(16) 1_655 . ?
I007 Pb01 I008 87.271(15) 2_656 . ?
I00A Pb01 I003 95.035(17) . . ?
I00A Pb01 I004 95.597(18) . . ?
I00A Pb01 I005 91.760(17) . 1_655 ?
I00A Pb01 I007 92.109(17) . 2_656 ?
I00A Pb01 I008 179.246(14) . . ?
I003 Pb02 I006 87.247(15) 2_666 . ?
I004 Pb02 I003 88.935(15) . 2_666 ?
I004 Pb02 I006 87.676(16) . . ?
I004 Pb02 I007 91.333(15) . . ?
I005 Pb02 I003 88.808(15) . 2_666 ?
I005 Pb02 I004 171.842(19) . . ?
I005 Pb02 I006 84.386(16) . . ?
I005 Pb02 I007 89.921(15) . . ?
I007 Pb02 I003 172.734(18) . 2_666 ?
I007 Pb02 I006 85.510(15) . . ?
I009 Pb02 I003 91.937(16) . 2_666 ?
I009 Pb02 I004 91.893(17) . . ?
I009 Pb02 I005 96.017(18) . . ?
I009 Pb02 I006 179.083(14) . . ?
I009 Pb02 I007 95.310(17) . . ?
Pb01 I003 Pb02 152.36(2) . 2_666 ?
Pb01 I004 Pb02 151.30(2) . . ?
Pb02 I005 Pb01 150.883(19) . 1_455 ?
Pb02 I007 Pb01 153.22(2) . 2_656 ?
H00A N00B H00B 109.5 . . ?
H00A N00B H00C 109.5 . . ?
H00B N00B H00C 109.5 . . ?
C00F N00B H00A 109.5 . . ?
C00F N00B H00B 109.5 . . ?
C00F N00B H00C 109.5 . . ?
H00F N00C H00G 109.5 . . ?
H00F N00C H00H 109.5 . . ?
H00G N00C H00H 109.5 . . ?
C00I N00C H00F 109.5 . . ?
C00I N00C H00G 109.5 . . ?
C00I N00C H00H 109.5 . . ?
H00K N00D H00L 109.5 . . ?
H00K N00D H00M 109.5 . . ?
H00L N00D H00M 109.5 . . ?
C00H N00D H00K 109.5 . . ?
C00H N00D H00L 109.5 . . ?
C00H N00D H00M 109.5 . . ?
H00W N00E H00Y 109.5 . . ?
H00W N00E H 109.5 . . ?
H00Y N00E H 109.5 . . ?
C00G N00E H00W 109.5 . . ?
C00G N00E H00Y 109.5 . . ?
C00G N00E H 109.5 . . ?
N00B C00F H00D 109.4 . . ?
N00B C00F H00E 109.4 . . ?
N00B C00F C10 111.0(9) . . ?
H00D C00F H00E 108.0 . . ?
C10 C00F H00D 109.4 . . ?
C10 C00F H00E 109.4 . . ?
N00E C00G H00Z 109.6 . . ?
N00E C00G HA 109.6 . . ?
N00E C00G C00Z 110.2(8) . . ?
H00Z C00G HA 108.1 . . ?
C00Z C00G H00Z 109.6 . . ?
C00Z C00G HA 109.6 . . ?
N00D C00H H00N 109.7 . . ?
N00D C00H H00O 109.7 . . ?
N00D C00H C00U 109.9(8) . . ?
H00N C00H H00O 108.2 . . ?
C00U C00H H00N 109.7 . . ?
C00U C00H H00O 109.7 . . ?
N00C C00I H00I 109.5 . . ?
N00C C00I H00J 109.5 . . ?
N00C C00I C11 110.5(9) . . ?
H00I C00I H00J 108.1 . . ?
C11 C00I H00I 109.5 . . ?
C11 C00I H00J 109.5 . . ?
C17 O00J C010 117.2(10) . . ?
C00M C00K H00P 119.7 . . ?
C010 C00K H00P 119.7 . . ?
C010 C00K C00M 120.6(10) . . ?
C5AA O00L C14 116.4(16) . . ?
C00K C00M H00R 119.6 . . ?
C00K C00M C00R 120.7(10) . . ?
C00R C00M H00R 119.6 . . ?
C00P C00N H00 118.6 . . ?
C6AA C00N H00 118.6 . . ?
C6AA C00N C00P 122.9(15) . . ?
C00R C00O H00S 119.2 . . ?
C00R C00O C00X 121.6(10) . . ?
C00X C00O H00S 119.2 . . ?
C00N C00P C00Z 121.3(10) . . ?
C00Y C00P C00N 117.8(11) . . ?
C00Y C00P C00Z 120.8(11) . . ?
C00S C00Q H00Q 119.5 . . ?
C00S C00Q C24 121.0(16) . . ?
C24 C00Q H00Q 119.5 . . ?
C00M C00R C00U 119.0(9) . . ?
C00O C00R C00M 117.7(9) . . ?
C00O C00R C00U 123.3(10) . . ?
C00Q C00S C11 120.2(11) . . ?
C20 C00S C00Q 117.8(12) . . ?
C20 C00S C11 122.0(12) . . ?
C00V C00T H00T 120.3 . . ?
C00V C00T C18 119.4(14) . . ?
C18 C00T H00T 120.3 . . ?
C00H C00U H00U 109.0 . . ?
C00H C00U H00V 109.0 . . ?
C00R C00U C00H 112.9(8) . . ?
C00R C00U H00U 109.0 . . ?
C00R C00U H00V 109.0 . . ?
H00U C00U H00V 107.8 . . ?
C00T C00V C10 123.3(11) . . ?
C00T C00V C3AA 117.3(12) . . ?
C3AA C00V C10 119.4(12) . . ?
C00Y C00W H1AA 123.8 . . ?
C19 C00W H1AA 123.8 . . ?
C19 C00W C00Y 112.3(16) . . ?
C00O C00X H00X 120.5 . . ?
C010 C00X C00O 118.9(10) . . ?
C010 C00X H00X 120.5 . . ?
C00P C00Y C00W 124.5(15) . . ?
C00P C00Y H6AA 117.7 . . ?
C00W C00Y H6AA 117.7 . . ?
C00G C00Z H7AA 108.9 . . ?
C00G C00Z HB 108.9 . . ?
C00P C00Z C00G 113.4(8) . . ?
C00P C00Z H7AA 108.9 . . ?
C00P C00Z HB 108.9 . . ?
H7AA C00Z HB 107.7 . . ?
C00K C010 O00J 115.8(10) . . ?
C00K C010 C00X 120.4(10) . . ?
C00X C010 O00J 123.8(10) . . ?
C00F C10 H10A 109.2 . . ?
C00F C10 H10B 109.2 . . ?
C00V C10 C00F 111.9(8) . . ?
C00V C10 H10A 109.2 . . ?
C00V C10 H10B 109.2 . . ?
H10A C10 H10B 107.9 . . ?
C00I C11 H11A 109.0 . . ?
C00I C11 H11B 109.0 . . ?
C00S C11 C00I 112.9(9) . . ?
C00S C11 H11A 109.0 . . ?
C00S C11 H11B 109.0 . . ?
H11A C11 H11B 107.8 . . ?
C18 C14 O00L 110.2(13) . . ?
C4AA C14 O00L 116.9(13) . . ?
C4AA C14 C18 132.7(14) . . ?
C00T C18 H18 124.9 . . ?
C14 C18 C00T 110.3(12) . . ?
C14 C18 H18 124.9 . . ?
C16 O13 C19 104.3(19) . . ?
C20 C0AA H0AA 122.5 . . ?
C20 C0AA C15 115.0(17) . . ?
C15 C0AA H0AA 122.5 . . ?
C00S C20 C0AA 123.1(16) . . ?
C00S C20 H20 118.4 . . ?
C0AA C20 H20 118.4 . . ?
C2AA O1AA C15 106(2) . . ?
O00J C17 H17A 109.5 . . ?
O00J C17 H17B 109.5 . . ?
O00J C17 H17C 109.5 . . ?
H17A C17 H17B 109.5 . . ?
H17A C17 H17C 109.5 . . ?
H17B C17 H17C 109.5 . . ?
C00W C19 O13 134.2(19) . . ?
C00W C19 C6AA 127.4(19) . . ?
C6AA C19 O13 98(2) . . ?
O1AA C2AA H2AA 109.5 . . ?
O1AA C2AA H2AB 109.5 . . ?
O1AA C2AA H2AC 109.5 . . ?
H2AA C2AA H2AB 109.5 . . ?
H2AA C2AA H2AC 109.5 . . ?
H2AB C2AA H2AC 109.5 . . ?
C0AA C15 O1AA 133(2) . . ?
C24 C15 C0AA 124.6(19) . . ?
C24 C15 O1AA 103(2) . . ?
O13 C16 H16A 109.5 . . ?
O13 C16 H16B 109.5 . . ?
O13 C16 H16C 109.5 . . ?
H16A C16 H16B 109.5 . . ?
H16A C16 H16C 109.5 . . ?
H16B C16 H16C 109.5 . . ?
C00V C3AA H3AA 115.5 . . ?
C4AA C3AA C00V 128.9(15) . . ?
C4AA C3AA H3AA 115.5 . . ?
C14 C4AA C3AA 111.2(15) . . ?
C14 C4AA H4AA 124.4 . . ?
C3AA C4AA H4AA 124.4 . . ?
O00L C5AA H5AA 109.5 . . ?
O00L C5AA H5AB 109.5 . . ?
O00L C5AA H5AC 109.5 . . ?
H5AA C5AA H5AB 109.5 . . ?
H5AA C5AA H5AC 109.5 . . ?
H5AB C5AA H5AC 109.5 . . ?
C00Q C24 H24 120.7 . . ?
C15 C24 C00Q 119(2) . . ?
C15 C24 H24 120.7 . . ?
C00N C6AA H6AB 122.5 . . ?
C19 C6AA C00N 115.0(18) . . ?
C19 C6AA H6AB 122.5 . . ?

loop_
_geom_bond_atom_site_label_1
_geom_bond_atom_site_label_2
_geom_bond_distance
_geom_bond_site_symmetry_2
_geom_bond_publ_flag
Pb01 I003 3.1692(5) . ?
Pb01 I004 3.1628(6) . ?
Pb01 I005 3.1712(5) 1_655 ?
Pb01 I007 3.1985(5) 2_656 ?
Pb01 I008 3.4015(7) . ?
Pb01 I00A 3.0745(7) . ?
Pb02 I003 3.1916(5) 2_666 ?
Pb02 I004 3.1719(6) . ?
Pb02 I005 3.1625(6) . ?
Pb02 I006 3.3996(6) . ?
Pb02 I007 3.1758(5) . ?
Pb02 I009 3.0771(6) . ?
I003 Pb02 3.1916(5) 2_666 ?
I005 Pb01 3.1713(5) 1_455 ?
I007 Pb01 3.1985(5) 2_656 ?
N00B H00A 0.8900 . ?
N00B H00B 0.8900 . ?
N00B H00C 0.8900 . ?
N00B C00F 1.488(13) . ?
N00C H00F 0.8900 . ?
N00C H00G 0.8900 . ?
N00C H00H 0.8900 . ?
N00C C00I 1.476(13) . ?
N00D H00K 0.8900 . ?
N00D H00L 0.8900 . ?
N00D H00M 0.8900 . ?
N00D C00H 1.495(11) . ?
N00E H00W 0.8900 . ?
N00E H00Y 0.8900 . ?
N00E H 0.8900 . ?
N00E C00G 1.488(10) . ?
C00F H00D 0.9700 . ?
C00F H00E 0.9700 . ?
C00F C10 1.527(15) . ?
C00G H00Z 0.9700 . ?
C00G HA 0.9700 . ?
C00G C00Z 1.529(15) . ?
C00H H00N 0.9700 . ?
C00H H00O 0.9700 . ?
C00H C00U 1.528(14) . ?
C00I H00I 0.9700 . ?
C00I H00J 0.9700 . ?
C00I C11 1.521(16) . ?
O00J C010 1.394(12) . ?
O00J C17 1.390(14) . ?
C00K H00P 0.9300 . ?
C00K C00M 1.383(15) . ?
C00K C010 1.356(14) . ?
O00L C14 1.617(18) . ?
O00L C5AA 1.23(2) . ?
C00M H00R 0.9300 . ?
C00M C00R 1.400(15) . ?
C00N H00 0.9300 . ?
C00N C00P 1.378(16) . ?
C00N C6AA 1.365(19) . ?
C00O H00S 0.9300 . ?
C00O C00R 1.382(13) . ?
C00O C00X 1.393(14) . ?
C00P C00Y 1.358(14) . ?
C00P C00Z 1.509(13) . ?
C00Q H00Q 0.9300 . ?
C00Q C00S 1.380(17) . ?
C00Q C24 1.394(19) . ?
C00R C00U 1.513(13) . ?
C00S C11 1.492(14) . ?
C00S C20 1.357(14) . ?
C00T H00T 0.9300 . ?
C00T C00V 1.341(18) . ?
C00T C18 1.510(19) . ?
C00U H00U 0.9700 . ?
C00U H00V 0.9700 . ?
C00V C10 1.514(14) . ?
C00V C3AA 1.383(15) . ?
C00W H1AA 0.9300 . ?
C00W C00Y 1.38(2) . ?
C00W C19 1.40(3) . ?
C00X H00X 0.9300 . ?
C00X C010 1.390(13) . ?
C00Y H6AA 0.9300 . ?
C00Z H7AA 0.9700 . ?
C00Z HB 0.9700 . ?
C10 H10A 0.9700 . ?
C10 H10B 0.9700 . ?
C11 H11A 0.9700 . ?
C11 H11B 0.9700 . ?
C14 C18 1.427(18) . ?
C14 C4AA 1.257(18) . ?
C18 H18 0.9300 . ?
O13 C19 1.57(3) . ?
O13 C16 1.278(17) . ?
C0AA H0AA 0.9300 . ?
C0AA C20 1.386(19) . ?
C0AA C15 1.40(3) . ?
C20 H20 0.9300 . ?
O1AA C2AA 1.21(2) . ?
O1AA C15 1.60(2) . ?
C17 H17A 0.9600 . ?
C17 H17B 0.9600 . ?
C17 H17C 0.9600 . ?
C19 C6AA 1.35(3) . ?
C2AA H2AA 0.9600 . ?
C2AA H2AB 0.9600 . ?
C2AA H2AC 0.9600 . ?
C15 C24 1.30(3) . ?
C16 H16A 0.9600 . ?
C16 H16B 0.9600 . ?
C16 H16C 0.9600 . ?
C3AA H3AA 0.9300 . ?
C3AA C4AA 1.344(17) . ?
C4AA H4AA 0.9300 . ?
C5AA H5AA 0.9600 . ?
C5AA H5AB 0.9600 . ?
C5AA H5AC 0.9600 . ?
C24 H24 0.9300 . ?
C6AA H6AB 0.9300 . ?
